data_1502982
loop_
_publ_author_name
'Li, Yan'
'Li, Cheng'
'Yue, Wan'
'Jiang, Wei'
'Kopecek, Ralf'
'Qu, Jianqiang'
'Wang, Zhaohui'

_publ_section_title
;
 Direct functionalization of polycyclic aromatics via radical
 perfluoroalkylation.
;
_journal_issue 10
_journal_name_full 'Organic letters'
_journal_page_first 2374
_journal_page_last 2377
_journal_paper_doi 10.1021/ol1007197
_journal_volume 12
_journal_year 2010
_chemical_formula_moiety 'C24 H9 F17'
_chemical_formula_sum 'C24 H9 F17'
_chemical_formula_weight 620.31
_chemical_name_systematic
; 
 ? 
;
_space_group_IT_number 14
_symmetry_cell_setting monoclinic
_symmetry_space_group_name_Hall '-P 2ybc'
_symmetry_space_group_name_H-M 'P 1 21/c 1'
_atom_sites_solution_hydrogens geom
_atom_sites_solution_primary direct
_atom_sites_solution_secondary difmap
_audit_creation_method SHELXL-97
_cell_angle_alpha 90.00
_cell_angle_beta 105.056(8)
_cell_angle_gamma 90.00
_cell_formula_units_Z 4
_cell_length_a 19.0062(12)
_cell_length_b 11.4277(13)
_cell_length_c 10.594(2)
_cell_measurement_reflns_used 978
_cell_measurement_temperature 173(2)
_cell_measurement_theta_max 68.22
_cell_measurement_theta_min 3.12
_cell_volume 2222.0(5)
_computing_cell_refinement 'Rapid Auto(Rigaku 2001)'
_computing_data_collection 'Rapid Auto(Rigaku 2001)'
_computing_data_reduction 'Rapid Auto(Rigaku 2001)'
_computing_molecular_graphics 'XP in Siemens SHELXTL (Sheldrick, 1994)'
_computing_publication_material 'SHELX97 (Sheldrick, 1997)'
_computing_structure_refinement 'SHELXL-97 (Sheldrick, 1997)'
_computing_structure_solution 'SHELXS-97 (Sheldrick, 1990)'
_diffrn_ambient_temperature 173(2)
_diffrn_measured_fraction_theta_full 0.999
_diffrn_measured_fraction_theta_max 0.999
_diffrn_measurement_device_type 'Rigaku raxis Rapid IP Area Detector'
_diffrn_measurement_method '\w scans at fixed \c = 45\%'
_diffrn_radiation_monochromator graphite
_diffrn_radiation_source 'rotating anode'
_diffrn_radiation_type CuK\a
_diffrn_radiation_wavelength 1.54186
_diffrn_reflns_av_R_equivalents 0.0433
_diffrn_reflns_av_sigmaI/netI 0.0411
_diffrn_reflns_limit_h_max 22
_diffrn_reflns_limit_h_min -22
_diffrn_reflns_limit_k_max 13
_diffrn_reflns_limit_k_min -13
_diffrn_reflns_limit_l_max 12
_diffrn_reflns_limit_l_min -12
_diffrn_reflns_number 25336
_diffrn_reflns_theta_full 68.20
_diffrn_reflns_theta_max 68.20
_diffrn_reflns_theta_min 4.56
_exptl_absorpt_coefficient_mu 1.913
_exptl_absorpt_correction_T_max 0.8620
_exptl_absorpt_correction_T_min 0.7008
_exptl_absorpt_correction_type numerical
_exptl_absorpt_process_details 'ABSCOR by T.Higashi 8 March, 1995'
_exptl_crystal_colour colorless
_exptl_crystal_density_diffrn 1.854
_exptl_crystal_density_method 'not measured'
_exptl_crystal_description plate
_exptl_crystal_F_000 1224
_exptl_crystal_size_max 0.20
_exptl_crystal_size_mid 0.20
_exptl_crystal_size_min 0.08
_refine_diff_density_max 0.390
_refine_diff_density_min -0.326
_refine_diff_density_rms 0.066
_refine_ls_extinction_method none
_refine_ls_goodness_of_fit_ref 1.129
_refine_ls_hydrogen_treatment constr
_refine_ls_matrix_type full
_refine_ls_number_parameters 370
_refine_ls_number_reflns 4062
_refine_ls_number_restraints 0
_refine_ls_restrained_S_all 1.129
_refine_ls_R_factor_all 0.1164
_refine_ls_R_factor_gt 0.0855
_refine_ls_shift/su_max 0.000
_refine_ls_shift/su_mean 0.000
_refine_ls_structure_factor_coef Fsqd
_refine_ls_weighting_details 'calc w=1/[\s^2^(Fo^2^)+(0.0819P)^2^+3.3808P] where P=(Fo^2^+2Fc^2^)/3'
_refine_ls_weighting_scheme calc
_refine_ls_wR_factor_gt 0.1953
_refine_ls_wR_factor_ref 0.2132
_reflns_number_gt 2888
_reflns_number_total 4062
_reflns_threshold_expression >2sigma(I)
_cod_data_source_file ol1007197_si_002.cif
_cod_data_source_block a
_cod_original_sg_symbol_H-M P2(1)/c
_cod_database_code 1502982

loop_
_symmetry_equiv_pos_as_xyz
'x, y, z'
'-x, y+1/2, -z+1/2'
'-x, -y, -z'
'x, -y-1/2, z-1/2'

loop_
_atom_site_label
_atom_site_type_symbol
_atom_site_fract_x
_atom_site_fract_y
_atom_site_fract_z
_atom_site_U_iso_or_equiv
_atom_site_adp_type
_atom_site_occupancy
_atom_site_symmetry_multiplicity
_atom_site_calc_flag
_atom_site_refinement_flags
F1 F 0.24298(14) 0.2154(2) -0.0553(3) 0.0596(8) Uani 1 1 d .
F2 F 0.28316(15) 0.3166(3) -0.1956(3) 0.0640(8) Uani 1 1 d .
F3 F 0.27728(14) 0.3979(3) 0.1200(3) 0.0581(8) Uani 1 1 d .
F4 F 0.31014(15) 0.5024(2) -0.0269(3) 0.0624(8) Uani 1 1 d .
F5 F 0.37810(15) 0.2257(3) 0.0774(3) 0.0721(9) Uani 1 1 d .
F6 F 0.41580(15) 0.3568(3) -0.0361(3) 0.0677(9) Uani 1 1 d .
F7 F 0.40736(15) 0.3547(3) 0.2875(3) 0.0737(10) Uani 1 1 d .
F8 F 0.42440(16) 0.5096(3) 0.1813(3) 0.0720(9) Uani 1 1 d .
F9 F 0.51968(15) 0.2497(3) 0.1882(3) 0.0716(9) Uani 1 1 d .
F10 F 0.54155(15) 0.4246(3) 0.1320(3) 0.0760(10) Uani 1 1 d .
F11 F 0.54395(17) 0.3025(3) 0.4313(3) 0.0850(11) Uani 1 1 d .
F12 F 0.53740(16) 0.4894(3) 0.3942(3) 0.0781(10) Uani 1 1 d .
F13 F 0.66143(16) 0.3049(3) 0.3070(3) 0.0831(11) Uani 1 1 d .
F14 F 0.65720(17) 0.4921(3) 0.3239(4) 0.0866(11) Uani 1 1 d .
F15 F 0.6860(2) 0.2775(4) 0.5605(4) 0.1083(14) Uani 1 1 d .
F16 F 0.6654(2) 0.4575(4) 0.5892(4) 0.1150(16) Uani 1 1 d .
F17 F 0.75620(16) 0.4062(4) 0.5184(3) 0.0888(11) Uani 1 1 d .
C1 C 0.1775(2) 0.3862(4) -0.1448(4) 0.0452(11) Uani 1 1 d .
C2 C 0.1182(2) 0.3642(4) -0.0913(4) 0.0398(10) Uani 1 1 d .
C3 C 0.1206(2) 0.2943(4) 0.0226(4) 0.0414(10) Uani 1 1 d .
H3A H 0.1657 0.2610 0.0688 0.050 Uiso 1 1 calc R
C4 C 0.0614(3) 0.2745(4) 0.0657(4) 0.0461(11) Uani 1 1 d .
H4A H 0.0662 0.2303 0.1434 0.055 Uiso 1 1 calc R
C5 C -0.0091(2) 0.3181(4) -0.0019(4) 0.0423(11) Uani 1 1 d .
C6 C -0.0719(3) 0.2931(4) 0.0390(5) 0.0513(12) Uani 1 1 d .
H6A H -0.0688 0.2457 0.1138 0.062 Uiso 1 1 calc R
C7 C -0.1384(3) 0.3378(5) -0.0301(5) 0.0580(14) Uani 1 1 d .
H7A H -0.1809 0.3192 -0.0029 0.070 Uiso 1 1 calc R
C8 C -0.1441(3) 0.4082(4) -0.1367(5) 0.0532(13) Uani 1 1 d .
H8A H -0.1904 0.4383 -0.1817 0.064 Uiso 1 1 calc R
C9 C -0.0830(2) 0.4363(4) -0.1804(4) 0.0442(11) Uani 1 1 d .
C10 C -0.0861(3) 0.5113(4) -0.2899(5) 0.0512(12) Uani 1 1 d .
H10A H -0.1319 0.5423 -0.3366 0.061 Uiso 1 1 calc R
C11 C -0.0266(3) 0.5391(4) -0.3284(4) 0.0481(12) Uani 1 1 d .
H11A H -0.0307 0.5914 -0.3997 0.058 Uiso 1 1 calc R
C12 C 0.0433(2) 0.4915(4) -0.2642(4) 0.0430(11) Uani 1 1 d .
C13 C 0.1052(3) 0.5174(4) -0.3064(4) 0.0495(12) Uani 1 1 d .
H13A H 0.1024 0.5718 -0.3754 0.059 Uiso 1 1 calc R
C14 C 0.1703(3) 0.4639(4) -0.2477(5) 0.0500(12) Uani 1 1 d .
H14A H 0.2117 0.4807 -0.2789 0.060 Uiso 1 1 calc R
C15 C -0.0139(2) 0.3892(4) -0.1126(4) 0.0388(10) Uani 1 1 d .
C16 C 0.0494(2) 0.4159(4) -0.1560(4) 0.0374(10) Uani 1 1 d .
C17 C 0.2500(3) 0.3259(4) -0.0965(5) 0.0485(12) Uani 1 1 d .
C18 C 0.3050(2) 0.3918(4) 0.0148(5) 0.0487(12) Uani 1 1 d .
C19 C 0.3827(2) 0.3402(4) 0.0592(5) 0.0471(11) Uani 1 1 d .
C20 C 0.4310(2) 0.3941(4) 0.1860(5) 0.0484(12) Uani 1 1 d .
C21 C 0.5131(3) 0.3624(4) 0.2141(5) 0.0504(12) Uani 1 1 d .
C22 C 0.5579(3) 0.3875(5) 0.3537(5) 0.0495(12) Uani 1 1 d .
C23 C 0.6407(3) 0.3908(5) 0.3747(5) 0.0589(13) Uani 1 1 d .
C24 C 0.6868(3) 0.3845(6) 0.5138(6) 0.0689(16) Uani 1 1 d .

loop_
_atom_site_aniso_label
_atom_site_aniso_U_11
_atom_site_aniso_U_22
_atom_site_aniso_U_33
_atom_site_aniso_U_23
_atom_site_aniso_U_13
_atom_site_aniso_U_12
F1 0.0481(15) 0.0463(17) 0.078(2) -0.0065(15) 0.0040(14) -0.0005(12)
F2 0.0538(16) 0.083(2) 0.0573(18) -0.0126(16) 0.0188(14) 0.0020(15)
F3 0.0432(14) 0.075(2) 0.0557(17) -0.0139(15) 0.0125(13) -0.0021(13)
F4 0.0569(17) 0.0484(17) 0.073(2) 0.0047(15) 0.0003(15) -0.0035(13)
F5 0.0560(17) 0.0482(18) 0.096(2) 0.0017(16) -0.0094(16) -0.0020(14)
F6 0.0504(16) 0.101(2) 0.0523(17) -0.0074(17) 0.0143(14) 0.0011(16)
F7 0.0458(16) 0.125(3) 0.0521(17) 0.0035(18) 0.0158(14) -0.0110(17)
F8 0.0635(19) 0.0510(19) 0.087(2) -0.0149(16) -0.0059(16) 0.0025(14)
F9 0.0554(17) 0.066(2) 0.083(2) -0.0219(17) -0.0004(16) 0.0093(15)
F10 0.0507(17) 0.122(3) 0.0573(18) 0.0222(19) 0.0188(14) -0.0133(17)
F11 0.0628(19) 0.128(3) 0.060(2) 0.030(2) 0.0084(16) -0.0215(19)
F12 0.0532(17) 0.095(3) 0.080(2) -0.0381(19) 0.0053(16) 0.0128(16)
F13 0.0538(18) 0.110(3) 0.082(2) -0.037(2) 0.0125(16) 0.0148(18)
F14 0.060(2) 0.101(3) 0.096(3) 0.023(2) 0.0141(18) -0.0185(18)
F15 0.087(3) 0.131(4) 0.091(3) 0.041(3) -0.005(2) 0.000(2)
F16 0.080(2) 0.180(4) 0.073(2) -0.060(3) -0.0027(19) 0.025(3)
F17 0.0486(18) 0.122(3) 0.087(2) -0.018(2) 0.0010(17) -0.0089(19)
C1 0.042(2) 0.053(3) 0.037(2) -0.006(2) 0.005(2) -0.003(2)
C2 0.041(2) 0.038(2) 0.038(2) -0.002(2) 0.0051(19) -0.0007(19)
C3 0.047(3) 0.035(2) 0.036(2) 0.0013(19) 0.000(2) 0.0001(19)
C4 0.057(3) 0.039(3) 0.039(2) 0.003(2) 0.006(2) -0.003(2)
C5 0.051(3) 0.035(2) 0.040(2) -0.009(2) 0.009(2) -0.005(2)
C6 0.055(3) 0.050(3) 0.052(3) -0.008(2) 0.020(2) -0.007(2)
C7 0.051(3) 0.056(3) 0.069(4) -0.017(3) 0.022(3) -0.010(2)
C8 0.042(3) 0.052(3) 0.063(3) -0.012(3) 0.008(2) 0.002(2)
C9 0.043(2) 0.037(2) 0.048(3) -0.013(2) 0.004(2) 0.0022(19)
C10 0.053(3) 0.047(3) 0.044(3) -0.004(2) -0.004(2) 0.009(2)
C11 0.060(3) 0.042(3) 0.035(2) 0.001(2) 0.000(2) 0.001(2)
C12 0.053(3) 0.036(2) 0.037(2) -0.0030(19) 0.008(2) -0.001(2)
C13 0.056(3) 0.051(3) 0.037(2) 0.005(2) 0.004(2) -0.006(2)
C14 0.053(3) 0.053(3) 0.047(3) 0.002(2) 0.019(2) -0.010(2)
C15 0.044(2) 0.035(2) 0.033(2) -0.0063(19) 0.0025(19) -0.0009(19)
C16 0.044(2) 0.032(2) 0.033(2) -0.0008(18) 0.0051(18) -0.0007(19)
C17 0.048(3) 0.048(3) 0.049(3) -0.004(2) 0.013(2) -0.001(2)
C18 0.041(2) 0.049(3) 0.052(3) -0.003(2) 0.004(2) -0.002(2)
C19 0.048(3) 0.047(3) 0.048(3) 0.000(2) 0.016(2) -0.001(2)
C20 0.046(3) 0.052(3) 0.048(3) 0.001(2) 0.013(2) -0.002(2)
C21 0.047(3) 0.050(3) 0.057(3) -0.006(2) 0.017(2) -0.004(2)
C22 0.044(3) 0.060(3) 0.045(3) -0.001(2) 0.013(2) -0.002(2)
C23 0.053(3) 0.064(3) 0.062(3) -0.009(3) 0.019(3) -0.003(3)
C24 0.052(3) 0.091(5) 0.058(3) -0.002(3) 0.005(3) 0.001(3)

loop_
_atom_type_symbol
_atom_type_description
_atom_type_scat_dispersion_real
_atom_type_scat_dispersion_imag
_atom_type_scat_source
C C 0.0181 0.0091 'International Tables Vol C Tables 4.2.6.8 and 6.1.1.4'
H H 0.0000 0.0000 'International Tables Vol C Tables 4.2.6.8 and 6.1.1.4'
F F 0.0727 0.0534 'International Tables Vol C Tables 4.2.6.8 and 6.1.1.4'

loop_
_geom_angle_atom_site_label_1
_geom_angle_atom_site_label_2
_geom_angle_atom_site_label_3
_geom_angle
C14 C1 C2 120.4(4)
C14 C1 C17 117.1(4)
C2 C1 C17 122.5(4)
C1 C2 C16 117.3(4)
C1 C2 C3 125.7(4)
C16 C2 C3 117.1(4)
C4 C3 C2 122.3(4)
C4 C3 H3A 118.9
C2 C3 H3A 118.9
C3 C4 C5 122.0(4)
C3 C4 H4A 119.0
C5 C4 H4A 119.0
C6 C5 C15 119.9(4)
C6 C5 C4 122.3(4)
C15 C5 C4 117.8(4)
C7 C6 C5 119.7(5)
C7 C6 H6A 120.1
C5 C6 H6A 120.1
C8 C7 C6 121.3(5)
C8 C7 H7A 119.4
C6 C7 H7A 119.4
C7 C8 C9 121.0(5)
C7 C8 H8A 119.5
C9 C8 H8A 119.5
C8 C9 C15 118.8(4)
C8 C9 C10 123.0(4)
C15 C9 C10 118.2(4)
C11 C10 C9 121.9(4)
C11 C10 H10A 119.0
C9 C10 H10A 119.0
C10 C11 C12 121.2(4)
C10 C11 H11A 119.4
C12 C11 H11A 119.4
C13 C12 C16 119.3(4)
C13 C12 C11 121.5(4)
C16 C12 C11 119.2(4)
C14 C13 C12 119.7(4)
C14 C13 H13A 120.2
C12 C13 H13A 120.2
C13 C14 C1 122.3(4)
C13 C14 H14A 118.9
C1 C14 H14A 118.9
C5 C15 C16 120.9(4)
C5 C15 C9 119.2(4)
C16 C15 C9 119.9(4)
C12 C16 C15 119.5(4)
C12 C16 C2 120.7(4)
C15 C16 C2 119.8(4)
F1 C17 F2 106.2(4)
F1 C17 C1 112.3(4)
F2 C17 C1 109.9(4)
F1 C17 C18 108.1(4)
F2 C17 C18 105.5(4)
C1 C17 C18 114.3(4)
F4 C18 F3 107.3(4)
F4 C18 C19 108.2(4)
F3 C18 C19 108.3(4)
F4 C18 C17 107.3(4)
F3 C18 C17 108.8(4)
C19 C18 C17 116.6(4)
F5 C19 F6 108.1(4)
F5 C19 C20 108.2(4)
F6 C19 C20 108.1(4)
F5 C19 C18 109.1(4)
F6 C19 C18 108.5(4)
C20 C19 C18 114.7(4)
F8 C20 F7 108.3(4)
F8 C20 C19 109.5(4)
F7 C20 C19 108.3(4)
F8 C20 C21 108.7(4)
F7 C20 C21 107.2(4)
C19 C20 C21 114.5(4)
F9 C21 F10 107.6(4)
F9 C21 C22 108.8(4)
F10 C21 C22 108.1(4)
F9 C21 C20 109.3(4)
F10 C21 C20 107.9(4)
C22 C21 C20 115.0(4)
F12 C22 F11 108.3(4)
F12 C22 C21 109.7(4)
F11 C22 C21 107.9(4)
F12 C22 C23 107.9(4)
F11 C22 C23 106.8(4)
C21 C22 C23 116.0(4)
F13 C23 F14 106.6(4)
F13 C23 C24 108.2(5)
F14 C23 C24 107.2(5)
F13 C23 C22 109.8(4)
F14 C23 C22 107.4(4)
C24 C23 C22 117.1(5)
F16 C24 F15 109.2(6)
F16 C24 F17 109.0(5)
F15 C24 F17 105.5(5)
F16 C24 C23 112.1(5)
F15 C24 C23 110.5(5)
F17 C24 C23 110.3(5)

loop_
_geom_bond_atom_site_label_1
_geom_bond_atom_site_label_2
_geom_bond_distance
F1 C17 1.354(5)
F2 C17 1.362(5)
F3 C18 1.353(5)
F4 C18 1.351(5)
F5 C19 1.329(5)
F6 C19 1.334(5)
F7 C20 1.346(5)
F8 C20 1.327(5)
F9 C21 1.331(5)
F10 C21 1.341(5)
F11 C22 1.342(6)
F12 C22 1.334(6)
F13 C23 1.334(6)
F14 C23 1.348(6)
F15 C24 1.321(7)
F16 C24 1.293(7)
F17 C24 1.330(6)
C1 C14 1.384(6)
C1 C2 1.409(6)
C1 C17 1.507(6)
C2 C16 1.436(6)
C2 C3 1.438(6)
C3 C4 1.339(6)
C3 H3A 0.9500
C4 C5 1.435(6)
C4 H4A 0.9500
C5 C6 1.400(6)
C5 C15 1.409(6)
C6 C7 1.383(7)
C6 H6A 0.9500
C7 C8 1.367(7)
C7 H7A 0.9500
C8 C9 1.395(6)
C8 H8A 0.9500
C9 C15 1.429(6)
C9 C10 1.431(7)
C10 C11 1.338(7)
C10 H10A 0.9500
C11 C12 1.433(6)
C11 H11A 0.9500
C12 C13 1.395(6)
C12 C16 1.416(6)
C13 C14 1.376(6)
C13 H13A 0.9500
C14 H14A 0.9500
C15 C16 1.429(6)
C17 C18 1.552(6)
C18 C19 1.546(6)
C19 C20 1.545(7)
C20 C21 1.552(6)
C21 C22 1.530(7)
C22 C23 1.531(7)
C23 C24 1.508(8)

loop_
_geom_torsion_atom_site_label_1
_geom_torsion_atom_site_label_2
_geom_torsion_atom_site_label_3
_geom_torsion_atom_site_label_4
_geom_torsion
C14 C1 C2 C16 6.1(6)
C17 C1 C2 C16 -172.5(4)
C14 C1 C2 C3 -173.9(4)
C17 C1 C2 C3 7.6(7)
C1 C2 C3 C4 -178.1(4)
C16 C2 C3 C4 1.9(6)
C2 C3 C4 C5 2.4(7)
C3 C4 C5 C6 176.9(4)
C3 C4 C5 C15 -3.6(6)
C15 C5 C6 C7 0.4(7)
C4 C5 C6 C7 179.9(4)
C5 C6 C7 C8 -1.3(7)
C6 C7 C8 C9 0.7(7)
C7 C8 C9 C15 0.7(7)
C7 C8 C9 C10 -178.8(4)
C8 C9 C10 C11 178.6(4)
C15 C9 C10 C11 -0.9(7)
C9 C10 C11 C12 2.2(7)
C10 C11 C12 C13 178.1(4)
C10 C11 C12 C16 -1.5(7)
C16 C12 C13 C14 3.9(7)
C11 C12 C13 C14 -175.7(4)
C12 C13 C14 C1 -1.6(7)
C2 C1 C14 C13 -3.5(7)
C17 C1 C14 C13 175.1(4)
C6 C5 C15 C16 180.0(4)
C4 C5 C15 C16 0.5(6)
C6 C5 C15 C9 1.0(6)
C4 C5 C15 C9 -178.6(4)
C8 C9 C15 C5 -1.5(6)
C10 C9 C15 C5 178.0(4)
C8 C9 C15 C16 179.4(4)
C10 C9 C15 C16 -1.0(6)
C13 C12 C16 C15 180.0(4)
C11 C12 C16 C15 -0.5(6)
C13 C12 C16 C2 -1.1(6)
C11 C12 C16 C2 178.4(4)
C5 C15 C16 C12 -177.3(4)
C9 C15 C16 C12 1.7(6)
C5 C15 C16 C2 3.8(6)
C9 C15 C16 C2 -177.2(4)
C1 C2 C16 C12 -3.8(6)
C3 C2 C16 C12 176.2(4)
C1 C2 C16 C15 175.1(4)
C3 C2 C16 C15 -4.9(6)
C14 C1 C17 F1 -145.8(4)
C2 C1 C17 F1 32.8(6)
C14 C1 C17 F2 -27.8(6)
C2 C1 C17 F2 150.8(4)
C14 C1 C17 C18 90.6(5)
C2 C1 C17 C18 -90.8(5)
F1 C17 C18 F4 -178.8(4)
F2 C17 C18 F4 67.9(5)
C1 C17 C18 F4 -52.9(5)
F1 C17 C18 F3 -63.0(5)
F2 C17 C18 F3 -176.3(4)
C1 C17 C18 F3 62.9(5)
F1 C17 C18 C19 59.8(5)
F2 C17 C18 C19 -53.5(5)
C1 C17 C18 C19 -174.4(4)
F4 C18 C19 F5 -168.5(4)
F3 C18 C19 F5 75.5(5)
C17 C18 C19 F5 -47.6(6)
F4 C18 C19 F6 -51.0(5)
F3 C18 C19 F6 -167.0(4)
C17 C18 C19 F6 70.0(5)
F4 C18 C19 C20 69.9(5)
F3 C18 C19 C20 -46.1(5)
C17 C18 C19 C20 -169.1(4)
F5 C19 C20 F8 -167.0(4)
F6 C19 C20 F8 76.1(5)
C18 C19 C20 F8 -45.0(5)
F5 C19 C20 F7 -49.0(5)
F6 C19 C20 F7 -165.9(4)
C18 C19 C20 F7 73.0(5)
F5 C19 C20 C21 70.6(5)
F6 C19 C20 C21 -46.2(5)
C18 C19 C20 C21 -167.4(4)
F8 C20 C21 F9 -165.1(4)
F7 C20 C21 F9 78.0(5)
C19 C20 C21 F9 -42.2(6)
F8 C20 C21 F10 -48.3(5)
F7 C20 C21 F10 -165.2(4)
C19 C20 C21 F10 74.5(5)
F8 C20 C21 C22 72.3(5)
F7 C20 C21 C22 -44.6(6)
C19 C20 C21 C22 -164.9(4)
F9 C21 C22 F12 -163.5(4)
F10 C21 C22 F12 79.9(5)
C20 C21 C22 F12 -40.7(6)
F9 C21 C22 F11 -45.8(5)
F10 C21 C22 F11 -162.4(4)
C20 C21 C22 F11 77.1(5)
F9 C21 C22 C23 73.9(5)
F10 C21 C22 C23 -42.7(6)
C20 C21 C22 C23 -163.2(4)
F12 C22 C23 F13 -164.5(4)
F11 C22 C23 F13 79.3(5)
C21 C22 C23 F13 -41.0(6)
F12 C22 C23 F14 -49.0(6)
F11 C22 C23 F14 -165.1(4)
C21 C22 C23 F14 74.6(6)
F12 C22 C23 C24 71.6(6)
F11 C22 C23 C24 -44.6(6)
C21 C22 C23 C24 -164.9(5)
F13 C23 C24 F16 -173.5(5)
F14 C23 C24 F16 71.9(6)
C22 C23 C24 F16 -48.8(8)
F13 C23 C24 F15 -51.4(6)
F14 C23 C24 F15 -166.0(5)
C22 C23 C24 F15 73.3(7)
F13 C23 C24 F17 64.8(7)
F14 C23 C24 F17 -49.8(7)
C22 C23 C24 F17 -170.5(5)
